data_7053851
loop_
_publ_author_name
'Kopylovich, Maximilian N.'
'Mahmudov, Kamran T.'
'Haukka, Matti'
'Pombeiro, Armando J. L.'

_publ_section_title
;
 Metal-free regioselective C--C bond cleavage in 1,3,5-triazine
 derivatives of \b-diketones
;
_journal_issue 2
_journal_name_full 'New Journal of Chemistry'
_journal_page_first 495
_journal_paper_doi 10.1039/c3nj01292a
_journal_volume 38
_journal_year 2014
_chemical_formula_moiety 'C8 H9 N3 O4'
_chemical_formula_sum 'C8 H9 N3 O4'
_chemical_formula_weight 211.18
_chemical_name_systematic
;
?
;
_space_group_IT_number 14
_symmetry_cell_setting monoclinic
_symmetry_space_group_name_Hall '-P 2ybc'
_symmetry_space_group_name_H-M 'P 1 21/c 1'
_atom_sites_solution_hydrogens geom
_atom_sites_solution_primary direct
_atom_sites_solution_secondary difmap
_audit_creation_method SHELXL-97
_cell_angle_alpha 90.00
_cell_angle_beta 97.133(13)
_cell_angle_gamma 90.00
_cell_formula_units_Z 4
_cell_length_a 10.765(7)
_cell_length_b 4.612(3)
_cell_length_c 17.297(11)
_cell_measurement_reflns_used 719
_cell_measurement_temperature 100(2)
_cell_measurement_theta_max 24.78
_cell_measurement_theta_min 2.85
_cell_volume 852.1(10)
_computing_cell_refinement 'SAINT (Bruker AXS, 2009)'
_computing_data_collection 'APEX2 (Bruker AXS, 2010)'
_computing_data_reduction 'SAINT (Bruker AXS, 2009)'
_computing_molecular_graphics 'Diamond v.3.2g (Brandenburg, 2011)'
_computing_publication_material 'SHELXL-97 (Sheldrick, 2008)'
_computing_structure_refinement 'SHELXL-97 (Sheldrick, 2008)'
_computing_structure_solution 'SHELXS-97 (Sheldrick, 2008)'
_diffrn_ambient_temperature 100(2)
_diffrn_detector_area_resol_mean 16
_diffrn_measured_fraction_theta_full 0.969
_diffrn_measured_fraction_theta_max 0.969
_diffrn_measurement_device '62mm x 62mm CCD camera on \k-goniostat'
_diffrn_measurement_device_type 'Bruker KAPPA APEX II CCD'
_diffrn_measurement_method '\f scans and \w scans with \k offset'
_diffrn_radiation_monochromator 'horizontally mounted graphite crystal'
_diffrn_radiation_source 'fine-focus sealed tube'
_diffrn_radiation_type MoK\a
_diffrn_radiation_wavelength 0.71073
_diffrn_reflns_av_R_equivalents 0.0603
_diffrn_reflns_av_sigmaI/netI 0.0765
_diffrn_reflns_limit_h_max 12
_diffrn_reflns_limit_h_min -12
_diffrn_reflns_limit_k_max 5
_diffrn_reflns_limit_k_min -5
_diffrn_reflns_limit_l_max 19
_diffrn_reflns_limit_l_min -20
_diffrn_reflns_number 4187
_diffrn_reflns_theta_full 25.25
_diffrn_reflns_theta_max 25.25
_diffrn_reflns_theta_min 1.91
_exptl_absorpt_coefficient_mu 0.134
_exptl_absorpt_correction_T_max 0.9954
_exptl_absorpt_correction_T_min 0.9409
_exptl_absorpt_correction_type multi-scan
_exptl_absorpt_process_details 'SADABS (Sheldrick, 2008)'
_exptl_crystal_colour colourless
_exptl_crystal_density_diffrn 1.646
_exptl_crystal_density_method 'not measured'
_exptl_crystal_description plate
_exptl_crystal_F_000 440
_exptl_crystal_size_max 0.46
_exptl_crystal_size_mid 0.11
_exptl_crystal_size_min 0.03
_refine_diff_density_max 0.214
_refine_diff_density_min -0.343
_refine_diff_density_rms 0.065
_refine_ls_extinction_method none
_refine_ls_goodness_of_fit_ref 0.998
_refine_ls_hydrogen_treatment constr
_refine_ls_matrix_type full
_refine_ls_number_parameters 138
_refine_ls_number_reflns 1496
_refine_ls_number_restraints 0
_refine_ls_restrained_S_all 0.998
_refine_ls_R_factor_all 0.1068
_refine_ls_R_factor_gt 0.0529
_refine_ls_shift/su_max 0.000
_refine_ls_shift/su_mean 0.000
_refine_ls_structure_factor_coef Fsqd
_refine_ls_weighting_details 'calc w=1/[\s^2^(Fo^2^)+(0.0642P)^2^+0.0000P] where P=(Fo^2^+2Fc^2^)/3'
_refine_ls_weighting_scheme calc
_refine_ls_wR_factor_gt 0.1148
_refine_ls_wR_factor_ref 0.1370
_reflns_number_gt 905
_reflns_number_total 1496
_reflns_threshold_expression >2sigma(I)
_cod_data_source_file c3nj01292a.txt
_cod_data_source_block 1
_cod_original_sg_symbol_H-M 'P 21/c'
_cod_database_code 7053851

loop_
_symmetry_equiv_pos_as_xyz
'x, y, z'
'-x, y+1/2, -z+1/2'
'-x, -y, -z'
'x, -y-1/2, z-1/2'

loop_
_atom_site_label
_atom_site_type_symbol
_atom_site_fract_x
_atom_site_fract_y
_atom_site_fract_z
_atom_site_U_iso_or_equiv
_atom_site_adp_type
_atom_site_occupancy
_atom_site_symmetry_multiplicity
_atom_site_calc_flag
_atom_site_refinement_flags
O1 O 0.2873(2) -0.5676(5) 0.83190(12) 0.0281(6) Uani 1 1 d .
O2 O -0.0265(2) 0.0946(5) 0.82452(12) 0.0237(6) Uani 1 1 d .
O3 O 0.4467(2) -0.2705(5) 1.04807(12) 0.0275(6) Uani 1 1 d .
O4 O 0.1094(2) 0.3894(5) 1.04568(12) 0.0252(6) Uani 1 1 d .
N1 N 0.2811(2) -0.2612(6) 0.93393(14) 0.0202(6) Uani 1 1 d .
H1 H 0.3516 -0.3238 0.9591 0.030 Uiso 1 1 d R
N2 N 0.1272(2) -0.2445(6) 0.82800(14) 0.0219(7) Uani 1 1 d .
H2 H 0.0968 -0.3197 0.7842 0.033 Uiso 1 1 d R
N3 N 0.1186(2) 0.0647(6) 0.93182(13) 0.0200(7) Uani 1 1 d .
H3 H 0.0858 0.2008 0.9564 0.030 Uiso 1 1 d R
C1 C 0.2356(3) -0.3722(7) 0.86254(17) 0.0208(8) Uani 1 1 d .
C2 C 0.0665(3) -0.0219(8) 0.85914(18) 0.0210(8) Uani 1 1 d .
C3 C 0.2258(3) -0.0451(7) 0.97064(17) 0.0191(7) Uani 1 1 d .
C4 C 0.2776(3) 0.0596(7) 1.04473(17) 0.0186(7) Uani 1 1 d .
C5 C 0.3958(3) -0.0643(7) 1.07981(17) 0.0214(8) Uani 1 1 d .
C6 C 0.4676(3) 0.0399(8) 1.15475(18) 0.0294(9) Uani 1 1 d .
H6A H 0.5441 -0.0753 1.1664 0.044 Uiso 1 1 calc R
H6B H 0.4157 0.0185 1.1971 0.044 Uiso 1 1 calc R
H6C H 0.4897 0.2445 1.1495 0.044 Uiso 1 1 calc R
C7 C 0.2076(3) 0.2849(7) 1.08046(17) 0.0205(7) Uani 1 1 d .
C8 C 0.2442(3) 0.4000(8) 1.16133(17) 0.0266(8) Uani 1 1 d .
H8A H 0.2411 0.2428 1.1992 0.040 Uiso 1 1 calc R
H8B H 0.1860 0.5540 1.1721 0.040 Uiso 1 1 calc R
H8C H 0.3294 0.4782 1.1655 0.040 Uiso 1 1 calc R

loop_
_atom_site_aniso_label
_atom_site_aniso_U_11
_atom_site_aniso_U_22
_atom_site_aniso_U_33
_atom_site_aniso_U_23
_atom_site_aniso_U_13
_atom_site_aniso_U_12
O1 0.0305(14) 0.0305(15) 0.0226(13) -0.0056(11) 0.0002(10) 0.0072(11)
O2 0.0276(13) 0.0257(14) 0.0169(12) -0.0002(10) -0.0006(10) 0.0058(11)
O3 0.0303(13) 0.0300(16) 0.0213(13) -0.0034(11) -0.0005(10) 0.0067(11)
O4 0.0288(13) 0.0274(15) 0.0190(12) -0.0025(10) 0.0013(10) 0.0057(11)
N1 0.0236(15) 0.0238(17) 0.0127(14) -0.0034(12) 0.0008(11) 0.0039(12)
N2 0.0269(15) 0.0236(17) 0.0144(14) -0.0023(12) -0.0005(11) 0.0010(13)
N3 0.0246(15) 0.0229(18) 0.0131(14) -0.0034(12) 0.0041(11) 0.0020(12)
C1 0.0281(19) 0.019(2) 0.0159(17) 0.0020(14) 0.0041(14) -0.0005(15)
C2 0.0259(18) 0.023(2) 0.0153(17) -0.0023(14) 0.0064(14) -0.0029(15)
C3 0.0239(18) 0.0178(19) 0.0166(17) 0.0041(14) 0.0067(14) -0.0022(14)
C4 0.0248(17) 0.0176(19) 0.0133(16) -0.0025(13) 0.0019(13) -0.0024(14)
C5 0.0294(19) 0.020(2) 0.0155(17) 0.0005(14) 0.0046(14) -0.0029(15)
C6 0.0263(19) 0.037(2) 0.024(2) -0.0032(16) -0.0008(14) 0.0046(16)
C7 0.0240(18) 0.022(2) 0.0160(17) 0.0014(14) 0.0052(14) -0.0053(15)
C8 0.033(2) 0.030(2) 0.0165(17) -0.0034(15) 0.0010(14) 0.0079(16)

loop_
_atom_type_symbol
_atom_type_description
_atom_type_scat_dispersion_real
_atom_type_scat_dispersion_imag
_atom_type_scat_source
C C 0.0033 0.0016 'International Tables Vol C Tables 4.2.6.8 and 6.1.1.4'
H H 0.0000 0.0000 'International Tables Vol C Tables 4.2.6.8 and 6.1.1.4'
N N 0.0061 0.0033 'International Tables Vol C Tables 4.2.6.8 and 6.1.1.4'
O O 0.0106 0.0060 'International Tables Vol C Tables 4.2.6.8 and 6.1.1.4'

loop_
_geom_angle_atom_site_label_1
_geom_angle_atom_site_label_2
_geom_angle_atom_site_label_3
_geom_angle
_geom_angle_publ_flag
C3 N1 C1 124.5(3) ?
C3 N1 H1 114.4 ?
C1 N1 H1 121.0 ?
C2 N2 C1 125.0(3) ?
C2 N2 H2 120.2 ?
C1 N2 H2 114.8 ?
C3 N3 C2 124.8(3) ?
C3 N3 H3 113.8 ?
C2 N3 H3 121.4 ?
O1 C1 N1 122.6(3) ?
O1 C1 N2 122.5(3) ?
N1 C1 N2 114.9(3) ?
O2 C2 N2 122.7(3) ?
O2 C2 N3 122.5(3) ?
N2 C2 N3 114.8(3) ?
N1 C3 N3 115.9(3) ?
N1 C3 C4 121.8(3) ?
N3 C3 C4 122.3(3) ?
C3 C4 C5 117.9(3) ?
C3 C4 C7 117.3(3) ?
C5 C4 C7 124.8(3) yes
O3 C5 C4 121.3(3) ?
O3 C5 C6 114.4(3) ?
C4 C5 C6 124.2(3) yes
C5 C6 H6A 109.5 ?
C5 C6 H6B 109.5 ?
H6A C6 H6B 109.5 ?
C5 C6 H6C 109.5 ?
H6A C6 H6C 109.5 ?
H6B C6 H6C 109.5 ?
O4 C7 C4 121.4(3) ?
O4 C7 C8 114.9(3) ?
C4 C7 C8 123.7(3) yes
C7 C8 H8A 109.5 ?
C7 C8 H8B 109.5 ?
H8A C8 H8B 109.5 ?
C7 C8 H8C 109.5 ?
H8A C8 H8C 109.5 ?
H8B C8 H8C 109.5 ?

loop_
_geom_bond_atom_site_label_1
_geom_bond_atom_site_label_2
_geom_bond_distance
_geom_bond_publ_flag
O1 C1 1.215(4) ?
O2 C2 1.225(4) ?
O3 C5 1.257(4) yes
O4 C7 1.246(4) yes
N1 C3 1.358(4) ?
N1 C1 1.370(4) ?
N1 H1 0.8754 ?
N2 C2 1.363(4) ?
N2 C1 1.376(4) ?
N2 H2 0.8598 ?
N3 C3 1.359(4) ?
N3 C2 1.371(4) ?
N3 H3 0.8579 ?
C3 C4 1.418(4) yes
C4 C5 1.457(4) yes
C4 C7 1.465(4) yes
C5 C6 1.503(4) yes
C6 H6A 0.9800 ?
C6 H6B 0.9800 ?
C6 H6C 0.9800 ?
C7 C8 1.502(4) yes
C8 H8A 0.9800 ?
C8 H8B 0.9800 ?
C8 H8C 0.9800 ?

loop_
_geom_hbond_atom_site_label_D
_geom_hbond_atom_site_label_H
_geom_hbond_atom_site_label_A
_geom_hbond_distance_DH
_geom_hbond_distance_HA
_geom_hbond_distance_DA
_geom_hbond_angle_DHA
_geom_hbond_site_symmetry_A
_geom_hbond_publ_flag
N1 H1 O3 0.88 1.76 2.490(3) 139.8 . yes
N2 H2 O2 0.86 1.98 2.824(4) 167.6 2_546 yes
N3 H3 O4 0.86 1.76 2.486(3) 140.5 . yes
